data_4107110
loop_
_publ_author_name
'Andy M. Chapman'
'Mairi F. Haddow'
'Duncan F. Wass'

_publ_section_title
;
 Frustrated Lewis Pairs beyond the Main Group: Synthesis, Reactivity, and
 Small Molecule Activation with Cationic Zirconocene-Phosphinoaryloxide
 Complexes
;
_journal_name_full 'Journal of the American Chemical Society'
_journal_page_first 18463
_journal_page_last 18478
_journal_paper_doi 10.1021/ja207936p
_journal_volume 133
_journal_year 2011
_chemical_formula_moiety 'C38 H62 O2 P Zr, C24 B F20'
_chemical_formula_sum 'C62 H62 B F20 O2 P Zr'
_chemical_formula_weight 1352.12
_chemical_name_systematic
; 
 ? 
;
_space_group_IT_number 2
_symmetry_cell_setting triclinic
_symmetry_space_group_name_Hall '-P 1'
_symmetry_space_group_name_H-M 'P -1'
_atom_sites_solution_hydrogens geom
_atom_sites_solution_primary direct
_atom_sites_solution_secondary difmap
_audit_creation_method SHELXL-97
_cell_angle_alpha 93.162(2)
_cell_angle_beta 100.509(2)
_cell_angle_gamma 95.665(2)
_cell_formula_units_Z 2
_cell_length_a 10.7058(3)
_cell_length_b 16.8021(5)
_cell_length_c 17.3832(5)
_cell_measurement_reflns_used 9942
_cell_measurement_temperature 100(2)
_cell_measurement_theta_max 27.26
_cell_measurement_theta_min 2.18
_cell_volume 3050.86(15)
_computing_cell_refinement 'Bruker Apex II'
_computing_data_collection 'Bruker Apex II'
_computing_data_reduction 'Bruker SAINT'
_computing_molecular_graphics 'Bruker ShelXTL'
_computing_publication_material 'Bruker ShelXTL'
_computing_structure_refinement 'SHELXL-97 (Sheldrick, 2008)'
_computing_structure_solution 'SHELXS-97 (Sheldrick, 2008)'
_diffrn_ambient_temperature 100(2)
_diffrn_measured_fraction_theta_full 0.995
_diffrn_measured_fraction_theta_max 0.995
_diffrn_measurement_device_type 'Bruker Apex II kappa CCD area detector'
_diffrn_measurement_method 'phi and omega scans'
_diffrn_radiation_monochromator graphite
_diffrn_radiation_source 'fine-focus sealed tube'
_diffrn_radiation_type MoK\a
_diffrn_radiation_wavelength 0.71073
_diffrn_reflns_av_R_equivalents 0.0363
_diffrn_reflns_av_sigmaI/netI 0.0366
_diffrn_reflns_limit_h_max 13
_diffrn_reflns_limit_h_min -13
_diffrn_reflns_limit_k_max 21
_diffrn_reflns_limit_k_min -21
_diffrn_reflns_limit_l_max 22
_diffrn_reflns_limit_l_min -22
_diffrn_reflns_number 53368
_diffrn_reflns_theta_full 27.66
_diffrn_reflns_theta_max 27.66
_diffrn_reflns_theta_min 1.19
_exptl_absorpt_coefficient_mu 0.310
_exptl_absorpt_correction_T_max 0.7456
_exptl_absorpt_correction_T_min 0.6563
_exptl_absorpt_correction_type multi-scan
_exptl_absorpt_process_details 'SADABS V2008/1'
_exptl_crystal_colour colourless
_exptl_crystal_density_diffrn 1.472
_exptl_crystal_description block
_exptl_crystal_F_000 1380
_exptl_crystal_size_max 0.36
_exptl_crystal_size_mid 0.32
_exptl_crystal_size_min 0.30
_platon_squeeze_details
;
The disordered solvent is likely to be fluorobenzene, toluene, or a 
mixture of these, disordered over at least three positions. A
satidfactory model could not be obtained.
;
_refine_diff_density_max 1.444
_refine_diff_density_min -0.791
_refine_diff_density_rms 0.074
_refine_ls_extinction_method none
_refine_ls_goodness_of_fit_ref 1.039
_refine_ls_hydrogen_treatment constr
_refine_ls_matrix_type full
_refine_ls_number_parameters 802
_refine_ls_number_reflns 14147
_refine_ls_number_restraints 0
_refine_ls_restrained_S_all 1.039
_refine_ls_R_factor_all 0.0616
_refine_ls_R_factor_gt 0.0491
_refine_ls_shift/su_max 0.002
_refine_ls_shift/su_mean 0.000
_refine_ls_structure_factor_coef Fsqd
_refine_ls_weighting_details 'calc w=1/[\s^2^(Fo^2^)+(0.0630P)^2^+3.2708P] where P=(Fo^2^+2Fc^2^)/3'
_refine_ls_weighting_scheme calc
_refine_ls_wR_factor_gt 0.1244
_refine_ls_wR_factor_ref 0.1307
_reflns_number_gt 11535
_reflns_number_total 14147
_reflns_threshold_expression >2sigma(I)
_cod_data_source_file ja207936p_si_015.cif
_cod_data_source_block amc233cet20squeeze
_cod_original_sg_symbol_Hall -P1
_cod_database_code 4107110

loop_
_symmetry_equiv_pos_as_xyz
'x, y, z'
'-x, -y, -z'

loop_
_atom_site_label
_atom_site_type_symbol
_atom_site_fract_x
_atom_site_fract_y
_atom_site_fract_z
_atom_site_U_iso_or_equiv
_atom_site_adp_type
_atom_site_occupancy
_atom_site_symmetry_multiplicity
_atom_site_calc_flag
_atom_site_refinement_flags
Zr1 Zr 0.89397(2) 0.907339(14) 0.715839(14) 0.02209(7) Uani 1 1 d .
P1 P 1.02633(7) 0.63513(4) 0.78793(5) 0.03337(17) Uani 1 1 d .
O1 O 0.7397(2) 0.83234(13) 0.67597(12) 0.0367(5) Uani 1 1 d .
O2 O 0.9967(2) 0.82220(10) 0.77192(11) 0.0296(4) Uani 1 1 d .
C1 C 0.9432(3) 1.02196(15) 0.82469(14) 0.0243(5) Uani 1 1 d .
C2 C 0.9050(2) 0.95285(15) 0.86183(14) 0.0225(5) Uani 1 1 d .
C3 C 0.7754(3) 0.92733(15) 0.83048(16) 0.0258(5) Uani 1 1 d .
C4 C 0.7309(3) 0.98145(15) 0.77471(16) 0.0289(6) Uani 1 1 d .
C5 C 0.8342(3) 1.03987(15) 0.77070(15) 0.0286(6) Uani 1 1 d .
C6 C 1.0666(3) 1.07603(17) 0.84840(17) 0.0330(6) Uani 1 1 d .
H6A H 1.0551 1.1199 0.8851 0.050 Uiso 1 1 calc R
H6B H 1.0915 1.0982 0.8017 0.050 Uiso 1 1 calc R
H6C H 1.1336 1.0452 0.8738 0.050 Uiso 1 1 calc R
C7 C 0.9816(3) 0.91655(16) 0.92916(15) 0.0286(6) Uani 1 1 d .
H7A H 0.9447 0.9251 0.9762 0.043 Uiso 1 1 calc R
H7B H 1.0700 0.9419 0.9389 0.043 Uiso 1 1 calc R
H7C H 0.9802 0.8589 0.9165 0.043 Uiso 1 1 calc R
C8 C 0.6994(3) 0.85981(18) 0.8594(2) 0.0387(7) Uani 1 1 d .
H8A H 0.7290 0.8089 0.8444 0.058 Uiso 1 1 calc R
H8B H 0.6088 0.8594 0.8361 0.058 Uiso 1 1 calc R
H8C H 0.7105 0.8669 0.9167 0.058 Uiso 1 1 calc R
C9 C 0.5952(3) 0.9839(2) 0.7329(2) 0.0457(8) Uani 1 1 d .
H9A H 0.5399 0.9402 0.7487 0.069 Uiso 1 1 calc R
H9B H 0.5911 0.9776 0.6761 0.069 Uiso 1 1 calc R
H9C H 0.5663 1.0354 0.7468 0.069 Uiso 1 1 calc R
C10 C 0.8168(4) 1.11742(17) 0.73331(18) 0.0433(8) Uani 1 1 d .
H10A H 0.7628 1.1483 0.7607 0.065 Uiso 1 1 calc R
H10B H 0.7757 1.1062 0.6781 0.065 Uiso 1 1 calc R
H10C H 0.9003 1.1485 0.7368 0.065 Uiso 1 1 calc R
C11 C 0.9951(4) 1.00401(19) 0.62580(17) 0.0439(8) Uani 1 1 d .
C12 C 1.0890(4) 0.95698(19) 0.65240(19) 0.0436(8) Uani 1 1 d .
C13 C 1.0485(3) 0.87820(19) 0.62093(18) 0.0403(7) Uani 1 1 d .
C14 C 0.9233(4) 0.8756(2) 0.57600(17) 0.0518(10) Uani 1 1 d .
C15 C 0.8890(3) 0.9569(2) 0.58075(17) 0.0420(7) Uani 1 1 d .
C16 C 1.0180(4) 1.0949(2) 0.6252(2) 0.0551(10) Uani 1 1 d .
H16A H 1.0624 1.1178 0.6772 0.083 Uiso 1 1 calc R
H16B H 0.9358 1.1166 0.6118 0.083 Uiso 1 1 calc R
H16C H 1.0706 1.1087 0.5862 0.083 Uiso 1 1 calc R
C17 C 1.2256(4) 0.9878(2) 0.6907(2) 0.0526(9) Uani 1 1 d .
H17A H 1.2662 1.0186 0.6538 0.079 Uiso 1 1 calc R
H17B H 1.2735 0.9424 0.7051 0.079 Uiso 1 1 calc R
H17C H 1.2254 1.0225 0.7379 0.079 Uiso 1 1 calc R
C18 C 1.1253(4) 0.8073(2) 0.6246(2) 0.0553(10) Uani 1 1 d .
H18A H 1.1637 0.8029 0.5777 0.083 Uiso 1 1 calc R
H18B H 1.0690 0.7582 0.6269 0.083 Uiso 1 1 calc R
H18C H 1.1930 0.8148 0.6714 0.083 Uiso 1 1 calc R
C19 C 0.8485(5) 0.8038(2) 0.5276(2) 0.0624(12) Uani 1 1 d .
H19A H 0.8923 0.7888 0.4850 0.094 Uiso 1 1 calc R
H19B H 0.7627 0.8168 0.5054 0.094 Uiso 1 1 calc R
H19C H 0.8418 0.7589 0.5609 0.094 Uiso 1 1 calc R
C20 C 0.7694(4) 0.9846(3) 0.5358(2) 0.0637(11) Uani 1 1 d .
H20A H 0.7321 1.0189 0.5709 0.096 Uiso 1 1 calc R
H20B H 0.7079 0.9379 0.5148 0.096 Uiso 1 1 calc R
H20C H 0.7904 1.0149 0.4924 0.096 Uiso 1 1 calc R
C21 C 1.1099(3) 0.80433(15) 0.80711(16) 0.0282(6) Uani 1 1 d .
C22 C 1.2089(3) 0.86596(15) 0.83584(17) 0.0313(6) Uani 1 1 d .
H22 H 1.1926 0.9199 0.8287 0.038 Uiso 1 1 calc R
C23 C 1.3280(3) 0.85189(16) 0.87376(19) 0.0365(7) Uani 1 1 d .
H23 H 1.3920 0.8956 0.8914 0.044 Uiso 1 1 calc R
C24 C 1.3553(3) 0.77386(17) 0.8864(2) 0.0403(7) Uani 1 1 d .
H24 H 1.4370 0.7635 0.9132 0.048 Uiso 1 1 calc R
C25 C 1.2602(3) 0.71188(16) 0.8589(2) 0.0410(8) Uani 1 1 d .
H25 H 1.2783 0.6585 0.8675 0.049 Uiso 1 1 calc R
C26 C 1.1379(3) 0.72402(15) 0.81875(18) 0.0319(6) Uani 1 1 d .
C27 C 1.1087(3) 0.55753(18) 0.7415(3) 0.0525(10) Uani 1 1 d .
C28 C 1.1932(4) 0.6000(2) 0.6899(3) 0.0630(12) Uani 1 1 d .
H28A H 1.2612 0.6366 0.7232 0.095 Uiso 1 1 calc R
H28B H 1.1409 0.6306 0.6525 0.095 Uiso 1 1 calc R
H28C H 1.2313 0.5599 0.6612 0.095 Uiso 1 1 calc R
C29 C 1.0075(3) 0.4965(2) 0.6880(3) 0.0624(12) Uani 1 1 d .
H29A H 1.0503 0.4550 0.6647 0.094 Uiso 1 1 calc R
H29B H 0.9592 0.5243 0.6462 0.094 Uiso 1 1 calc R
H29C H 0.9490 0.4716 0.7192 0.094 Uiso 1 1 calc R
C30 C 1.1885(3) 0.50931(18) 0.7985(3) 0.0653(13) Uani 1 1 d .
H30A H 1.1336 0.4804 0.8296 0.098 Uiso 1 1 calc R
H30B H 1.2547 0.5455 0.8336 0.098 Uiso 1 1 calc R
H30C H 1.2288 0.4708 0.7694 0.098 Uiso 1 1 calc R
C31 C 0.9637(3) 0.60528(16) 0.8752(2) 0.0344(6) Uani 1 1 d .
C32 C 0.8867(3) 0.52143(18) 0.8634(2) 0.0447(8) Uani 1 1 d .
H32A H 0.9437 0.4806 0.8559 0.067 Uiso 1 1 calc R
H32B H 0.8185 0.5192 0.8171 0.067 Uiso 1 1 calc R
H32C H 0.8491 0.5112 0.9098 0.067 Uiso 1 1 calc R
C33 C 1.0706(3) 0.60594(19) 0.9476(2) 0.0441(8) Uani 1 1 d .
H33A H 1.0336 0.5883 0.9922 0.066 Uiso 1 1 calc R
H33B H 1.1142 0.6604 0.9604 0.066 Uiso 1 1 calc R
H33C H 1.1322 0.5695 0.9364 0.066 Uiso 1 1 calc R
C34 C 0.8779(3) 0.67001(17) 0.89245(19) 0.0356(6) Uani 1 1 d .
H34A H 0.8045 0.6680 0.8492 0.053 Uiso 1 1 calc R
H34B H 0.9271 0.7230 0.8978 0.053 Uiso 1 1 calc R
H34C H 0.8476 0.6601 0.9413 0.053 Uiso 1 1 calc R
C35 C 0.8950(3) 0.65646(17) 0.7120(2) 0.0384(7) Uani 1 1 d .
H35A H 0.8737 0.7107 0.7261 0.046 Uiso 1 1 calc R
H35B H 0.9287 0.6598 0.6627 0.046 Uiso 1 1 calc R
C36 C 0.7674(3) 0.60085(18) 0.6923(2) 0.0406(7) Uani 1 1 d .
H36A H 0.7850 0.5454 0.6830 0.061 Uiso 1 1 calc R
H36B H 0.7142 0.6174 0.6451 0.061 Uiso 1 1 calc R
H36C H 0.7221 0.6046 0.7363 0.061 Uiso 1 1 calc R
C37 C 0.6197(4) 0.8056(3) 0.6270(3) 0.0664(11) Uani 1 1 d .
H37A H 0.6334 0.7686 0.5837 0.080 Uiso 1 1 calc R
H37B H 0.5825 0.8523 0.6035 0.080 Uiso 1 1 calc R
C38 C 0.5298(4) 0.7650(3) 0.6688(3) 0.0797(14) Uani 1 1 d .
H38A H 0.5703 0.7232 0.6980 0.120 Uiso 1 1 calc R
H38B H 0.4544 0.7406 0.6311 0.120 Uiso 1 1 calc R
H38C H 0.5039 0.8038 0.7053 0.120 Uiso 1 1 calc R
C39 C 0.4679(2) 0.60440(15) 0.16144(18) 0.0303(6) Uani 1 1 d .
C40 C 0.4142(2) 0.58075(16) 0.08370(19) 0.0321(6) Uani 1 1 d .
C41 C 0.3901(2) 0.50074(17) 0.0537(2) 0.0365(7) Uani 1 1 d .
C42 C 0.4241(3) 0.44090(16) 0.1015(2) 0.0383(7) Uani 1 1 d .
C43 C 0.4777(3) 0.46118(16) 0.1785(2) 0.0367(7) Uani 1 1 d .
C44 C 0.4980(2) 0.54111(16) 0.20619(19) 0.0337(6) Uani 1 1 d .
C45 C 0.4521(2) 0.71585(15) 0.28233(17) 0.0264(5) Uani 1 1 d .
C46 C 0.3546(2) 0.67067(16) 0.30812(18) 0.0315(6) Uani 1 1 d .
C47 C 0.3041(3) 0.69251(18) 0.37277(18) 0.0339(6) Uani 1 1 d .
C48 C 0.3498(3) 0.76384(19) 0.41518(18) 0.0369(7) Uani 1 1 d .
C49 C 0.4461(3) 0.81262(17) 0.39209(17) 0.0337(6) Uani 1 1 d .
C50 C 0.4934(2) 0.78793(16) 0.32760(17) 0.0287(6) Uani 1 1 d .
C51 C 0.6682(2) 0.70259(15) 0.21780(18) 0.0291(6) Uani 1 1 d .
C52 C 0.7501(2) 0.70316(15) 0.28942(18) 0.0302(6) Uani 1 1 d .
C53 C 0.8813(3) 0.70177(15) 0.29726(19) 0.0337(7) Uani 1 1 d .
C54 C 0.9354(2) 0.69760(16) 0.2322(2) 0.0363(7) Uani 1 1 d .
C55 C 0.8591(3) 0.69630(16) 0.15933(19) 0.0343(6) Uani 1 1 d .
C56 C 0.7284(3) 0.69894(15) 0.15378(18) 0.0307(6) Uani 1 1 d .
C57 C 0.4529(2) 0.76706(15) 0.14599(16) 0.0261(5) Uani 1 1 d .
C58 C 0.5201(3) 0.83737(16) 0.13036(16) 0.0281(5) Uani 1 1 d .
C59 C 0.4642(3) 0.89819(15) 0.09187(17) 0.0305(6) Uani 1 1 d .
C60 C 0.3341(3) 0.89168(16) 0.06679(16) 0.0296(6) Uani 1 1 d .
C61 C 0.2620(2) 0.82346(16) 0.08034(16) 0.0283(5) Uani 1 1 d .
C62 C 0.3214(2) 0.76410(15) 0.11926(16) 0.0272(5) Uani 1 1 d .
B1 B 0.5096(3) 0.69743(17) 0.2016(2) 0.0273(6) Uani 1 1 d .
F1 F 0.38338(15) 0.63452(9) 0.03061(10) 0.0349(4) Uani 1 1 d .
F2 F 0.33445(15) 0.48258(10) -0.02221(12) 0.0419(4) Uani 1 1 d .
F3 F 0.40502(17) 0.36373(9) 0.07317(13) 0.0468(5) Uani 1 1 d .
F4 F 0.50994(17) 0.40321(10) 0.22622(13) 0.0450(5) Uani 1 1 d .
F5 F 0.55324(15) 0.55598(9) 0.28307(11) 0.0378(4) Uani 1 1 d .
F6 F 0.30067(15) 0.59938(9) 0.26978(11) 0.0380(4) Uani 1 1 d .
F7 F 0.21128(17) 0.64429(12) 0.39463(12) 0.0452(4) Uani 1 1 d .
F8 F 0.3011(2) 0.78698(13) 0.47801(11) 0.0531(5) Uani 1 1 d .
F9 F 0.48991(19) 0.88377(11) 0.43209(11) 0.0447(4) Uani 1 1 d .
F10 F 0.58640(15) 0.83905(9) 0.30764(10) 0.0308(3) Uani 1 1 d .
F11 F 0.70606(15) 0.70376(10) 0.35760(10) 0.0358(4) Uani 1 1 d .
F12 F 0.95491(15) 0.70244(10) 0.36927(12) 0.0421(4) Uani 1 1 d .
F13 F 1.06162(15) 0.69288(10) 0.23862(13) 0.0453(5) Uani 1 1 d .
F14 F 0.91031(17) 0.69165(11) 0.09441(12) 0.0459(5) Uani 1 1 d .
F15 F 0.65922(15) 0.69748(10) 0.08091(10) 0.0362(4) Uani 1 1 d .
F16 F 0.64849(14) 0.85111(9) 0.15409(10) 0.0342(4) Uani 1 1 d .
F17 F 0.53691(18) 0.96447(10) 0.07906(11) 0.0413(4) Uani 1 1 d .
F18 F 0.27957(17) 0.95154(9) 0.02997(10) 0.0368(4) Uani 1 1 d .
F19 F 0.13409(15) 0.81519(10) 0.05617(10) 0.0352(4) Uani 1 1 d .
F20 F 0.24406(14) 0.69951(9) 0.13241(10) 0.0317(4) Uani 1 1 d .

loop_
_atom_site_aniso_label
_atom_site_aniso_U_11
_atom_site_aniso_U_22
_atom_site_aniso_U_33
_atom_site_aniso_U_23
_atom_site_aniso_U_13
_atom_site_aniso_U_12
Zr1 0.02802(14) 0.01704(12) 0.01985(12) -0.00144(8) 0.00537(9) -0.00423(9)
P1 0.0233(4) 0.0203(3) 0.0584(5) -0.0028(3) 0.0122(3) 0.0069(3)
O1 0.0356(11) 0.0390(11) 0.0321(10) -0.0075(9) 0.0080(8) -0.0101(9)
O2 0.0436(12) 0.0182(8) 0.0289(10) -0.0008(7) 0.0095(8) 0.0089(8)
C1 0.0289(14) 0.0214(12) 0.0221(12) -0.0036(9) 0.0059(10) 0.0012(10)
C2 0.0272(13) 0.0217(11) 0.0204(11) -0.0015(9) 0.0081(9) 0.0070(10)
C3 0.0256(13) 0.0215(12) 0.0321(13) -0.0011(10) 0.0100(10) 0.0045(10)
C4 0.0286(14) 0.0223(12) 0.0341(14) -0.0034(11) 0.0007(11) 0.0079(10)
C5 0.0410(16) 0.0216(12) 0.0228(12) -0.0018(10) 0.0046(11) 0.0060(11)
C6 0.0366(16) 0.0298(14) 0.0301(14) -0.0100(11) 0.0087(12) -0.0059(12)
C7 0.0354(15) 0.0309(13) 0.0219(12) 0.0009(10) 0.0073(11) 0.0135(11)
C8 0.0323(16) 0.0332(15) 0.0557(19) 0.0033(14) 0.0228(14) 0.0014(12)
C9 0.0348(17) 0.0388(17) 0.058(2) -0.0021(15) -0.0084(15) 0.0131(14)
C10 0.074(2) 0.0249(14) 0.0322(15) 0.0026(12) 0.0079(15) 0.0128(15)
C11 0.075(2) 0.0317(15) 0.0246(14) 0.0004(12) 0.0199(15) -0.0153(15)
C12 0.059(2) 0.0367(16) 0.0367(16) -0.0010(13) 0.0260(15) -0.0152(15)
C13 0.055(2) 0.0390(16) 0.0324(15) -0.0017(13) 0.0275(14) 0.0010(14)
C14 0.088(3) 0.0416(18) 0.0214(14) -0.0124(13) 0.0268(16) -0.0355(18)
C15 0.059(2) 0.0447(18) 0.0229(14) 0.0090(12) 0.0109(13) 0.0000(15)
C16 0.091(3) 0.0318(17) 0.0435(19) 0.0036(14) 0.0267(19) -0.0135(17)
C17 0.056(2) 0.051(2) 0.052(2) 0.0004(16) 0.0246(17) -0.0150(17)
C18 0.073(3) 0.0409(18) 0.061(2) -0.0065(16) 0.044(2) -0.0004(17)
C19 0.102(3) 0.0428(19) 0.0374(18) -0.0133(15) 0.024(2) -0.027(2)
C20 0.090(3) 0.057(2) 0.0355(18) 0.0107(17) -0.0068(19) -0.005(2)
C21 0.0373(15) 0.0206(12) 0.0316(14) -0.0018(10) 0.0179(11) 0.0077(11)
C22 0.0437(17) 0.0173(12) 0.0371(15) -0.0012(10) 0.0187(12) 0.0060(11)
C23 0.0381(17) 0.0193(12) 0.0558(19) -0.0059(12) 0.0247(14) -0.0036(11)
C24 0.0264(15) 0.0223(13) 0.074(2) -0.0015(14) 0.0163(14) 0.0024(11)
C25 0.0319(16) 0.0163(12) 0.078(2) 0.0012(13) 0.0194(15) 0.0046(11)
C26 0.0322(15) 0.0170(12) 0.0507(17) -0.0011(11) 0.0199(13) 0.0035(10)
C27 0.0257(16) 0.0255(15) 0.108(3) -0.0193(17) 0.0239(18) 0.0013(12)
C28 0.041(2) 0.046(2) 0.107(3) -0.025(2) 0.037(2) 0.0039(16)
C29 0.039(2) 0.0332(17) 0.114(4) -0.029(2) 0.027(2) -0.0026(15)
C30 0.0224(16) 0.0200(14) 0.153(4) -0.0149(19) 0.020(2) 0.0043(12)
C31 0.0182(13) 0.0208(12) 0.064(2) 0.0046(12) 0.0061(12) 0.0030(10)
C32 0.0216(14) 0.0273(14) 0.086(3) 0.0076(15) 0.0130(15) -0.0020(11)
C33 0.0245(15) 0.0364(16) 0.072(2) 0.0187(16) 0.0068(14) 0.0027(12)
C34 0.0260(14) 0.0307(14) 0.0513(18) 0.0017(13) 0.0092(12) 0.0067(11)
C35 0.0336(16) 0.0260(14) 0.0560(19) -0.0017(13) 0.0131(14) -0.0003(12)
C36 0.0321(16) 0.0293(15) 0.058(2) -0.0018(14) 0.0074(14) -0.0019(12)
C37 0.065(3) 0.062(3) 0.067(3) -0.005(2) 0.010(2) -0.006(2)
C38 0.058(3) 0.052(2) 0.129(4) 0.008(3) 0.019(3) 0.001(2)
C39 0.0107(11) 0.0217(12) 0.0556(18) -0.0043(12) 0.0017(11) 0.0003(9)
C40 0.0116(12) 0.0210(12) 0.0613(19) -0.0068(12) 0.0040(11) 0.0009(9)
C41 0.0112(12) 0.0268(14) 0.068(2) -0.0155(14) 0.0061(12) -0.0013(10)
C42 0.0172(13) 0.0175(12) 0.079(2) -0.0138(13) 0.0129(14) -0.0012(10)
C43 0.0155(13) 0.0187(12) 0.078(2) 0.0006(13) 0.0132(13) 0.0028(10)
C44 0.0130(12) 0.0252(13) 0.0596(19) -0.0030(13) 0.0023(12) -0.0016(10)
C45 0.0137(11) 0.0195(11) 0.0430(15) 0.0013(10) -0.0029(10) 0.0028(9)
C46 0.0152(12) 0.0226(12) 0.0536(18) 0.0022(12) -0.0012(11) 0.0019(10)
C47 0.0187(13) 0.0353(15) 0.0473(17) 0.0130(13) 0.0030(11) 0.0012(11)
C48 0.0312(15) 0.0446(17) 0.0352(15) 0.0064(13) 0.0042(12) 0.0076(13)
C49 0.0297(15) 0.0315(14) 0.0357(15) -0.0009(12) -0.0026(11) 0.0014(11)
C50 0.0179(12) 0.0267(13) 0.0386(15) 0.0037(11) -0.0023(10) 0.0020(10)
C51 0.0158(12) 0.0158(11) 0.0523(17) -0.0061(11) 0.0010(11) -0.0006(9)
C52 0.0182(13) 0.0184(12) 0.0510(17) -0.0045(11) 0.0021(11) 0.0004(9)
C53 0.0172(13) 0.0193(12) 0.0580(19) -0.0091(12) -0.0061(12) 0.0014(10)
C54 0.0137(12) 0.0189(12) 0.073(2) -0.0103(13) 0.0028(13) 0.0020(10)
C55 0.0203(13) 0.0218(12) 0.0592(19) -0.0084(12) 0.0080(12) 0.0000(10)
C56 0.0193(13) 0.0192(12) 0.0498(17) -0.0079(11) 0.0014(11) -0.0014(10)
C57 0.0190(12) 0.0184(11) 0.0375(14) -0.0063(10) 0.0006(10) -0.0012(9)
C58 0.0214(13) 0.0245(12) 0.0350(14) -0.0060(11) 0.0012(10) -0.0020(10)
C59 0.0345(15) 0.0173(12) 0.0355(15) -0.0033(10) 0.0012(11) -0.0038(10)
C60 0.0340(15) 0.0221(12) 0.0309(14) -0.0030(10) 0.0005(11) 0.0073(11)
C61 0.0203(13) 0.0284(13) 0.0337(14) -0.0056(11) 0.0004(10) 0.0044(10)
C62 0.0218(13) 0.0203(12) 0.0378(14) -0.0046(10) 0.0045(10) -0.0002(10)
B1 0.0140(13) 0.0202(13) 0.0440(17) -0.0037(12) 0.0001(12) -0.0021(10)
F1 0.0212(8) 0.0259(8) 0.0524(10) -0.0096(7) -0.0022(7) 0.0016(6)
F2 0.0212(8) 0.0319(9) 0.0666(12) -0.0218(8) 0.0016(8) 0.0002(7)
F3 0.0292(9) 0.0192(8) 0.0921(15) -0.0163(9) 0.0185(9) 0.0005(7)
F4 0.0313(9) 0.0209(8) 0.0868(14) 0.0063(8) 0.0194(9) 0.0069(7)
F5 0.0228(8) 0.0250(8) 0.0627(11) 0.0035(8) 0.0005(8) 0.0029(6)
F6 0.0191(8) 0.0243(8) 0.0679(12) -0.0025(8) 0.0073(7) -0.0052(6)
F7 0.0279(9) 0.0494(11) 0.0586(12) 0.0136(9) 0.0102(8) -0.0029(8)
F8 0.0525(12) 0.0675(14) 0.0401(10) -0.0012(10) 0.0162(9) 0.0002(10)
F9 0.0485(11) 0.0399(10) 0.0406(10) -0.0114(8) 0.0045(8) -0.0047(8)
F10 0.0244(8) 0.0219(7) 0.0427(9) -0.0025(6) 0.0024(7) -0.0039(6)
F11 0.0196(8) 0.0349(9) 0.0490(10) -0.0013(7) -0.0030(7) 0.0039(6)
F12 0.0194(8) 0.0332(9) 0.0656(12) -0.0113(8) -0.0111(8) 0.0068(7)
F13 0.0132(8) 0.0339(9) 0.0856(14) -0.0104(9) 0.0043(8) 0.0051(7)
F14 0.0260(9) 0.0442(10) 0.0675(13) -0.0124(9) 0.0152(8) 0.0020(8)
F15 0.0219(8) 0.0332(9) 0.0499(10) -0.0085(7) 0.0031(7) -0.0015(6)
F16 0.0195(8) 0.0259(8) 0.0523(10) -0.0023(7) -0.0001(7) -0.0059(6)
F17 0.0453(11) 0.0237(8) 0.0489(10) 0.0037(7) -0.0001(8) -0.0098(7)
F18 0.0435(10) 0.0250(8) 0.0391(9) 0.0010(7) -0.0019(7) 0.0090(7)
F19 0.0218(8) 0.0355(9) 0.0463(10) 0.0018(7) -0.0010(7) 0.0085(7)
F20 0.0149(7) 0.0248(8) 0.0529(10) 0.0022(7) 0.0021(7) -0.0010(6)

loop_
_atom_type_symbol
_atom_type_description
_atom_type_scat_dispersion_real
_atom_type_scat_dispersion_imag
_atom_type_scat_source
C C 0.0033 0.0016 'International Tables Vol C Tables 4.2.6.8 and 6.1.1.4'
H H 0.0000 0.0000 'International Tables Vol C Tables 4.2.6.8 and 6.1.1.4'
B B 0.0013 0.0007 'International Tables Vol C Tables 4.2.6.8 and 6.1.1.4'
O O 0.0106 0.0060 'International Tables Vol C Tables 4.2.6.8 and 6.1.1.4'
F F 0.0171 0.0103 'International Tables Vol C Tables 4.2.6.8 and 6.1.1.4'
P P 0.1023 0.0942 'International Tables Vol C Tables 4.2.6.8 and 6.1.1.4'
Zr Zr -2.9673 0.5597 'International Tables Vol C Tables 4.2.6.8 and 6.1.1.4'

loop_
_geom_angle_atom_site_label_1
_geom_angle_atom_site_label_2
_geom_angle_atom_site_label_3
_geom_angle
O1 Zr1 O2 94.79(9)
O1 Zr1 C15 90.57(10)
O2 Zr1 C15 130.36(10)
O1 Zr1 C14 79.53(9)
O2 Zr1 C14 99.78(11)
C15 Zr1 C14 33.23(12)
O1 Zr1 C5 110.58(9)
O2 Zr1 C5 130.15(8)
C15 Zr1 C5 92.73(10)
C14 Zr1 C5 125.96(11)
O1 Zr1 C4 80.92(9)
O2 Zr1 C4 123.96(8)
C15 Zr1 C4 105.63(10)
C14 Zr1 C4 133.19(12)
C5 Zr1 C4 32.15(9)
O1 Zr1 C1 132.08(9)
O2 Zr1 C1 99.67(8)
C15 Zr1 C1 112.60(10)
C14 Zr1 C1 140.70(9)
C5 Zr1 C1 32.29(8)
C4 Zr1 C1 53.23(8)
O1 Zr1 C3 81.14(8)
O2 Zr1 C3 91.98(8)
C15 Zr1 C3 137.52(10)
C14 Zr1 C3 158.11(11)
C5 Zr1 C3 53.14(8)
C4 Zr1 C3 32.00(8)
C1 Zr1 C3 53.09(8)
O1 Zr1 C2 110.61(8)
O2 Zr1 C2 78.44(7)
C15 Zr1 C2 143.78(9)
C14 Zr1 C2 169.75(10)
C5 Zr1 C2 52.91(8)
C4 Zr1 C2 52.65(8)
C1 Zr1 C2 31.97(8)
C3 Zr1 C2 31.68(8)
O1 Zr1 C13 104.34(10)
O2 Zr1 C13 77.87(9)
C15 Zr1 C13 53.12(11)
C14 Zr1 C13 32.00(12)
C5 Zr1 C13 131.02(10)
C4 Zr1 C13 157.51(10)
C1 Zr1 C13 123.28(10)
C3 Zr1 C13 168.73(10)
C2 Zr1 C13 138.96(10)
O1 Zr1 C11 122.15(10)
O2 Zr1 C11 120.89(11)
C15 Zr1 C11 31.58(11)
C14 Zr1 C11 52.62(9)
C5 Zr1 C11 81.11(10)
C4 Zr1 C11 107.44(11)
C1 Zr1 C11 88.11(9)
C3 Zr1 C11 134.21(9)
C2 Zr1 C11 119.55(9)
C13 Zr1 C11 51.03(11)
O1 Zr1 C12 132.03(9)
O2 Zr1 C12 90.53(10)
C15 Zr1 C12 52.33(12)
C14 Zr1 C12 52.63(11)
C5 Zr1 C12 101.49(10)
C4 Zr1 C12 132.68(10)
C1 Zr1 C12 93.44(9)
C3 Zr1 C12 146.36(9)
C2 Zr1 C12 117.15(9)
C13 Zr1 C12 31.10(10)
C11 Zr1 C12 30.35(12)
C26 P1 C35 110.67(14)
C26 P1 C31 106.64(14)
C35 P1 C31 109.57(14)
C26 P1 C27 109.13(13)
C35 P1 C27 105.76(17)
C31 P1 C27 115.09(16)
C37 O1 Zr1 155.7(2)
C21 O2 Zr1 146.61(17)
C2 C1 C5 107.3(2)
C2 C1 C6 126.5(2)
C5 C1 C6 125.1(2)
C2 C1 Zr1 74.74(14)
C5 C1 Zr1 73.44(14)
C6 C1 Zr1 126.39(18)
C3 C2 C1 108.7(2)
C3 C2 C7 123.9(2)
C1 C2 C7 127.2(2)
C3 C2 Zr1 73.63(14)
C1 C2 Zr1 73.28(14)
C7 C2 Zr1 124.18(16)
C2 C3 C4 107.9(2)
C2 C3 C8 123.9(3)
C4 C3 C8 127.8(3)
C2 C3 Zr1 74.68(14)
C4 C3 Zr1 73.68(15)
C8 C3 Zr1 122.49(18)
C3 C4 C5 108.1(2)
C3 C4 C9 127.0(3)
C5 C4 C9 124.6(3)
C3 C4 Zr1 74.32(15)
C5 C4 Zr1 73.63(16)
C9 C4 Zr1 123.2(2)
C4 C5 C1 107.9(2)
C4 C5 C10 123.1(3)
C1 C5 C10 126.9(3)
C4 C5 Zr1 74.23(15)
C1 C5 Zr1 74.26(14)
C10 C5 Zr1 130.48(19)
C1 C6 H6A 109.5
C1 C6 H6B 109.5
H6A C6 H6B 109.5
C1 C6 H6C 109.5
H6A C6 H6C 109.5
H6B C6 H6C 109.5
C2 C7 H7A 109.5
C2 C7 H7B 109.5
H7A C7 H7B 109.5
C2 C7 H7C 109.5
H7A C7 H7C 109.5
H7B C7 H7C 109.5
C3 C8 H8A 109.5
C3 C8 H8B 109.5
H8A C8 H8B 109.5
C3 C8 H8C 109.5
H8A C8 H8C 109.5
H8B C8 H8C 109.5
C4 C9 H9A 109.5
C4 C9 H9B 109.5
H9A C9 H9B 109.5
C4 C9 H9C 109.5
H9A C9 H9C 109.5
H9B C9 H9C 109.5
C5 C10 H10A 109.5
C5 C10 H10B 109.5
H10A C10 H10B 109.5
C5 C10 H10C 109.5
H10A C10 H10C 109.5
H10B C10 H10C 109.5
C12 C11 C15 110.2(3)
C12 C11 C16 123.6(3)
C15 C11 C16 123.9(3)
C12 C11 Zr1 75.25(17)
C15 C11 Zr1 70.96(16)
C16 C11 Zr1 134.0(2)
C11 C12 C13 108.3(3)
C11 C12 C17 125.3(3)
C13 C12 C17 124.6(4)
C11 C12 Zr1 74.39(19)
C13 C12 Zr1 73.68(17)
C17 C12 Zr1 130.1(2)
C12 C13 C14 108.6(3)
C12 C13 C18 127.9(4)
C14 C13 C18 123.2(3)
C12 C13 Zr1 75.22(17)
C14 C13 Zr1 71.68(17)
C18 C13 Zr1 124.0(2)
C13 C14 C15 106.2(3)
C13 C14 C19 125.7(4)
C15 C14 C19 127.8(4)
C13 C14 Zr1 76.32(16)
C15 C14 Zr1 72.86(16)
C19 C14 Zr1 120.5(2)
C11 C15 C14 106.5(3)
C11 C15 C20 127.8(3)
C14 C15 C20 125.1(3)
C11 C15 Zr1 77.46(17)
C14 C15 Zr1 73.91(16)
C20 C15 Zr1 120.7(2)
C11 C16 H16A 109.5
C11 C16 H16B 109.5
H16A C16 H16B 109.5
C11 C16 H16C 109.5
H16A C16 H16C 109.5
H16B C16 H16C 109.5
C12 C17 H17A 109.5
C12 C17 H17B 109.5
H17A C17 H17B 109.5
C12 C17 H17C 109.5
H17A C17 H17C 109.5
H17B C17 H17C 109.5
C13 C18 H18A 109.5
C13 C18 H18B 109.5
H18A C18 H18B 109.5
C13 C18 H18C 109.5
H18A C18 H18C 109.5
H18B C18 H18C 109.5
C14 C19 H19A 109.5
C14 C19 H19B 109.5
H19A C19 H19B 109.5
C14 C19 H19C 109.5
H19A C19 H19C 109.5
H19B C19 H19C 109.5
C15 C20 H20A 109.5
C15 C20 H20B 109.5
H20A C20 H20B 109.5
C15 C20 H20C 109.5
H20A C20 H20C 109.5
H20B C20 H20C 109.5
O2 C21 C22 120.0(2)
O2 C21 C26 123.1(3)
C22 C21 C26 116.9(3)
C23 C22 C21 123.1(2)
C23 C22 H22 118.4
C21 C22 H22 118.4
C22 C23 C24 120.3(3)
C22 C23 H23 119.9
C24 C23 H23 119.9
C25 C24 C23 118.2(3)
C25 C24 H24 120.9
C23 C24 H24 120.9
C24 C25 C26 123.1(3)
C24 C25 H25 118.4
C26 C25 H25 118.4
C25 C26 C21 118.4(3)
C25 C26 P1 116.4(2)
C21 C26 P1 125.1(2)
C30 C27 C28 109.7(3)
C30 C27 C29 106.4(3)
C28 C27 C29 108.3(4)
C30 C27 P1 114.9(3)
C28 C27 P1 108.0(2)
C29 C27 P1 109.4(2)
C27 C28 H28A 109.5
C27 C28 H28B 109.5
H28A C28 H28B 109.5
C27 C28 H28C 109.5
H28A C28 H28C 109.5
H28B C28 H28C 109.5
C27 C29 H29A 109.5
C27 C29 H29B 109.5
H29A C29 H29B 109.5
C27 C29 H29C 109.5
H29A C29 H29C 109.5
H29B C29 H29C 109.5
C27 C30 H30A 109.5
C27 C30 H30B 109.5
H30A C30 H30B 109.5
C27 C30 H30C 109.5
H30A C30 H30C 109.5
H30B C30 H30C 109.5
C33 C31 C34 107.5(3)
C33 C31 C32 107.8(2)
C34 C31 C32 110.4(2)
C33 C31 P1 112.1(2)
C34 C31 P1 105.5(2)
C32 C31 P1 113.4(2)
C31 C32 H32A 109.5
C31 C32 H32B 109.5
H32A C32 H32B 109.5
C31 C32 H32C 109.5
H32A C32 H32C 109.5
H32B C32 H32C 109.5
C31 C33 H33A 109.5
C31 C33 H33B 109.5
H33A C33 H33B 109.5
C31 C33 H33C 109.5
H33A C33 H33C 109.5
H33B C33 H33C 109.5
C31 C34 H34A 109.5
C31 C34 H34B 109.5
H34A C34 H34B 109.5
C31 C34 H34C 109.5
H34A C34 H34C 109.5
H34B C34 H34C 109.5
C36 C35 P1 121.6(2)
C36 C35 H35A 106.9
P1 C35 H35A 106.9
C36 C35 H35B 106.9
P1 C35 H35B 106.9
H35A C35 H35B 106.7
C35 C36 H36A 109.5
C35 C36 H36B 109.5
H36A C36 H36B 109.5
C35 C36 H36C 109.5
H36A C36 H36C 109.5
H36B C36 H36C 109.5
O1 C37 C38 112.9(4)
O1 C37 H37A 109.0
C38 C37 H37A 109.0
O1 C37 H37B 109.0
C38 C37 H37B 109.0
H37A C37 H37B 107.8
C37 C38 H38A 109.5
C37 C38 H38B 109.5
H38A C38 H38B 109.5
C37 C38 H38C 109.5
H38A C38 H38C 109.5
H38B C38 H38C 109.5
C44 C39 C40 113.5(2)
C44 C39 B1 118.9(3)
C40 C39 B1 127.4(3)
F1 C40 C39 121.8(2)
F1 C40 C41 114.7(3)
C39 C40 C41 123.5(3)
F2 C41 C42 120.3(2)
F2 C41 C40 119.9(3)
C42 C41 C40 119.8(3)
F3 C42 C43 120.5(3)
F3 C42 C41 120.7(3)
C43 C42 C41 118.8(2)
F4 C43 C42 119.5(2)
F4 C43 C44 121.0(3)
C42 C43 C44 119.5(3)
F5 C44 C39 119.5(2)
F5 C44 C43 115.6(3)
C39 C44 C43 124.9(3)
C46 C45 C50 113.0(3)
C46 C45 B1 127.3(2)
C50 C45 B1 119.4(2)
F6 C46 C47 114.5(2)
F6 C46 C45 121.0(3)
C47 C46 C45 124.5(3)
F7 C47 C48 119.8(3)
F7 C47 C46 120.6(3)
C48 C47 C46 119.6(3)
F8 C48 C47 120.8(3)
F8 C48 C49 120.2(3)
C47 C48 C49 119.0(3)
F9 C49 C50 121.2(3)
F9 C49 C48 119.7(3)
C50 C49 C48 119.1(3)
F10 C50 C49 116.0(2)
F10 C50 C45 119.2(2)
C49 C50 C45 124.8(3)
C52 C51 C56 114.0(2)
C52 C51 B1 127.3(3)
C56 C51 B1 118.5(2)
F11 C52 C51 121.5(2)
F11 C52 C53 115.0(3)
C51 C52 C53 123.5(3)
F12 C53 C54 119.9(2)
F12 C53 C52 120.0(3)
C54 C53 C52 120.0(3)
F13 C54 C53 120.8(3)
F13 C54 C55 120.0(3)
C53 C54 C55 119.2(3)
F14 C55 C54 120.2(3)
F14 C55 C56 120.6(3)
C54 C55 C56 119.2(3)
F15 C56 C51 119.8(2)
F15 C56 C55 116.2(3)
C51 C56 C55 124.1(3)
C58 C57 C62 113.0(2)
C58 C57 B1 126.8(2)
C62 C57 B1 119.5(2)
F16 C58 C59 115.0(2)
F16 C58 C57 120.9(2)
C59 C58 C57 124.1(3)
F17 C59 C60 119.7(2)
F17 C59 C58 120.1(3)
C60 C59 C58 120.1(2)
F18 C60 C59 120.0(2)
F18 C60 C61 121.3(3)
C59 C60 C61 118.7(2)
F19 C61 C60 120.0(2)
F19 C61 C62 120.5(2)
C60 C61 C62 119.4(2)
F20 C62 C61 116.2(2)
F20 C62 C57 119.1(2)
C61 C62 C57 124.6(2)
C57 B1 C45 101.8(2)
C57 B1 C39 114.1(2)
C45 B1 C39 113.6(2)
C57 B1 C51 113.1(2)
C45 B1 C51 113.2(2)
C39 B1 C51 101.7(2)

loop_
_geom_bond_atom_site_label_1
_geom_bond_atom_site_label_2
_geom_bond_distance
Zr1 O1 1.968(2)
Zr1 O2 2.0686(18)
Zr1 C15 2.528(3)
Zr1 C14 2.541(3)
Zr1 C5 2.559(3)
Zr1 C4 2.566(3)
Zr1 C1 2.569(2)
Zr1 C3 2.575(3)
Zr1 C2 2.588(2)
Zr1 C13 2.601(3)
Zr1 C11 2.610(3)
Zr1 C12 2.621(3)
P1 C26 1.808(3)
P1 C35 1.823(3)
P1 C31 1.842(3)
P1 C27 1.871(3)
O1 C37 1.422(5)
O2 C21 1.325(3)
C1 C2 1.420(3)
C1 C5 1.426(4)
C1 C6 1.504(4)
C2 C3 1.409(4)
C2 C7 1.497(3)
C3 C4 1.417(4)
C3 C8 1.494(4)
C4 C5 1.419(4)
C4 C9 1.507(4)
C5 C10 1.501(4)
C6 H6A 0.9800
C6 H6B 0.9800
C6 H6C 0.9800
C7 H7A 0.9800
C7 H7B 0.9800
C7 H7C 0.9800
C8 H8A 0.9800
C8 H8B 0.9800
C8 H8C 0.9800
C9 H9A 0.9800
C9 H9B 0.9800
C9 H9C 0.9800
C10 H10A 0.9800
C10 H10B 0.9800
C10 H10C 0.9800
C11 C12 1.369(5)
C11 C15 1.400(5)
C11 C16 1.523(4)
C12 C13 1.400(4)
C12 C17 1.520(5)
C13 C14 1.419(5)
C13 C18 1.510(5)
C14 C15 1.449(5)
C14 C19 1.502(4)
C15 C20 1.503(5)
C16 H16A 0.9800
C16 H16B 0.9800
C16 H16C 0.9800
C17 H17A 0.9800
C17 H17B 0.9800
C17 H17C 0.9800
C18 H18A 0.9800
C18 H18B 0.9800
C18 H18C 0.9800
C19 H19A 0.9800
C19 H19B 0.9800
C19 H19C 0.9800
C20 H20A 0.9800
C20 H20B 0.9800
C20 H20C 0.9800
C21 C22 1.406(4)
C21 C26 1.428(4)
C22 C23 1.373(4)
C22 H22 0.9500
C23 C24 1.391(4)
C23 H23 0.9500
C24 C25 1.381(4)
C24 H24 0.9500
C25 C26 1.407(4)
C25 H25 0.9500
C27 C30 1.512(6)
C27 C28 1.540(5)
C27 C29 1.548(5)
C28 H28A 0.9800
C28 H28B 0.9800
C28 H28C 0.9800
C29 H29A 0.9800
C29 H29B 0.9800
C29 H29C 0.9800
C30 H30A 0.9800
C30 H30B 0.9800
C30 H30C 0.9800
C31 C33 1.537(4)
C31 C34 1.542(4)
C31 C32 1.544(4)
C32 H32A 0.9800
C32 H32B 0.9800
C32 H32C 0.9800
C33 H33A 0.9800
C33 H33B 0.9800
C33 H33C 0.9800
C34 H34A 0.9800
C34 H34B 0.9800
C34 H34C 0.9800
C35 C36 1.549(4)
C35 H35A 0.9900
C35 H35B 0.9900
C36 H36A 0.9800
C36 H36B 0.9800
C36 H36C 0.9800
C37 C38 1.449(6)
C37 H37A 0.9900
C37 H37B 0.9900
C38 H38A 0.9800
C38 H38B 0.9800
C38 H38C 0.9800
C39 C44 1.381(4)
C39 C40 1.388(4)
C39 B1 1.661(4)
C40 F1 1.348(3)
C40 C41 1.397(4)
C41 F2 1.350(4)
C41 C42 1.374(5)
C42 F3 1.344(3)
C42 C43 1.367(5)
C43 F4 1.344(4)
C43 C44 1.384(4)
C44 F5 1.358(4)
C45 C46 1.385(4)
C45 C50 1.394(4)
C45 B1 1.658(4)
C46 F6 1.359(3)
C46 C47 1.380(4)
C47 F7 1.342(3)
C47 C48 1.369(4)
C48 F8 1.348(4)
C48 C49 1.384(4)
C49 F9 1.346(3)
C49 C50 1.372(4)
C50 F10 1.357(3)
C51 C52 1.385(4)
C51 C56 1.385(4)
C51 B1 1.662(4)
C52 F11 1.353(3)
C52 C53 1.389(4)
C53 F12 1.351(3)
C53 C54 1.363(5)
C54 F13 1.346(3)
C54 C55 1.375(4)
C55 F14 1.344(4)
C55 C56 1.390(4)
C56 F15 1.343(3)
C57 C58 1.388(4)
C57 C62 1.394(4)
C57 B1 1.650(4)
C58 F16 1.354(3)
C58 C59 1.379(4)
C59 F17 1.348(3)
C59 C60 1.373(4)
C60 F18 1.346(3)
C60 C61 1.374(4)
C61 F19 1.348(3)
C61 C62 1.379(4)
C62 F20 1.355(3)

loop_
_geom_torsion_atom_site_label_1
_geom_torsion_atom_site_label_2
_geom_torsion_atom_site_label_3
_geom_torsion_atom_site_label_4
_geom_torsion
O2 Zr1 O1 C37 -162.8(6)
C15 Zr1 O1 C37 -32.2(6)
C14 Zr1 O1 C37 -63.7(6)
C5 Zr1 O1 C37 60.9(6)
C4 Zr1 O1 C37 73.5(6)
C1 Zr1 O1 C37 89.6(6)
C3 Zr1 O1 C37 105.9(6)
C2 Zr1 O1 C37 117.8(6)
C13 Zr1 O1 C37 -84.1(6)
C11 Zr1 O1 C37 -31.4(6)
C12 Zr1 O1 C37 -67.7(6)
O1 Zr1 O2 C21 167.5(3)
C15 Zr1 O2 C21 72.7(3)
C14 Zr1 O2 C21 87.4(3)
C5 Zr1 O2 C21 -70.3(3)
C4 Zr1 O2 C21 -110.2(3)
C1 Zr1 O2 C21 -58.3(3)
C3 Zr1 O2 C21 -111.2(3)
C2 Zr1 O2 C21 -82.4(3)
C13 Zr1 O2 C21 63.9(3)
C11 Zr1 O2 C21 35.3(3)
C12 Zr1 O2 C21 35.3(3)
O1 Zr1 C1 C2 56.59(19)
O2 Zr1 C1 C2 -48.95(16)
C15 Zr1 C1 C2 169.57(16)
C14 Zr1 C1 C2 -167.6(2)
C5 Zr1 C1 C2 113.8(2)
C4 Zr1 C1 C2 76.51(16)
C3 Zr1 C1 C2 36.22(14)
C13 Zr1 C1 C2 -130.72(16)
C11 Zr1 C1 C2 -169.98(17)
C12 Zr1 C1 C2 -140.08(17)
O1 Zr1 C1 C5 -57.2(2)
O2 Zr1 C1 C5 -162.71(16)
C15 Zr1 C1 C5 55.81(18)
C14 Zr1 C1 C5 78.6(2)
C4 Zr1 C1 C5 -37.24(16)
C3 Zr1 C1 C5 -77.53(17)
C2 Zr1 C1 C5 -113.8(2)
C13 Zr1 C1 C5 115.52(17)
C11 Zr1 C1 C5 76.27(18)
C12 Zr1 C1 C5 106.16(17)
O1 Zr1 C1 C6 -179.0(2)
O2 Zr1 C1 C6 75.5(2)
C15 Zr1 C1 C6 -66.0(2)
C14 Zr1 C1 C6 -43.2(3)
C5 Zr1 C1 C6 -121.8(3)
C4 Zr1 C1 C6 -159.0(3)
C3 Zr1 C1 C6 160.7(3)
C2 Zr1 C1 C6 124.4(3)
C13 Zr1 C1 C6 -6.3(3)
C11 Zr1 C1 C6 -45.5(2)
C12 Zr1 C1 C6 -15.6(2)
C5 C1 C2 C3 1.1(3)
C6 C1 C2 C3 170.0(2)
Zr1 C1 C2 C3 -65.67(17)
C5 C1 C2 C7 -172.7(2)
C6 C1 C2 C7 -3.7(4)
Zr1 C1 C2 C7 120.6(2)
C5 C1 C2 Zr1 66.77(17)
C6 C1 C2 Zr1 -124.3(3)
O1 Zr1 C2 C3 -22.67(17)
O2 Zr1 C2 C3 -113.48(15)
C15 Zr1 C2 C3 99.4(2)
C14 Zr1 C2 C3 165.5(6)
C5 Zr1 C2 C3 78.07(16)
C4 Zr1 C2 C3 37.38(15)
C1 Zr1 C2 C3 115.9(2)
C13 Zr1 C2 C3 -169.31(15)
C11 Zr1 C2 C3 127.41(17)
C12 Zr1 C2 C3 161.92(16)
O1 Zr1 C2 C1 -138.55(16)
O2 Zr1 C2 C1 130.64(16)
C15 Zr1 C2 C1 -16.4(2)
C14 Zr1 C2 C1 49.7(7)
C5 Zr1 C2 C1 -37.81(15)
C4 Zr1 C2 C1 -78.50(16)
C3 Zr1 C2 C1 -115.9(2)
C13 Zr1 C2 C1 74.8(2)
C11 Zr1 C2 C1 11.5(2)
C12 Zr1 C2 C1 46.04(18)
O1 Zr1 C2 C7 97.5(2)
O2 Zr1 C2 C7 6.7(2)
C15 Zr1 C2 C7 -140.4(2)
C14 Zr1 C2 C7 -74.3(7)
C5 Zr1 C2 C7 -161.8(3)
C4 Zr1 C2 C7 157.5(3)
C1 Zr1 C2 C7 -124.0(3)
C3 Zr1 C2 C7 120.2(3)
C13 Zr1 C2 C7 -49.1(3)
C11 Zr1 C2 C7 -112.4(2)
C12 Zr1 C2 C7 -77.9(2)
C1 C2 C3 C4 -1.3(3)
C7 C2 C3 C4 172.7(2)
Zr1 C2 C3 C4 -66.73(18)
C1 C2 C3 C8 -175.4(2)
C7 C2 C3 C8 -1.4(4)
Zr1 C2 C3 C8 119.1(3)
C1 C2 C3 Zr1 65.44(17)
C7 C2 C3 Zr1 -120.5(2)
O1 Zr1 C3 C2 158.58(16)
O2 Zr1 C3 C2 64.05(15)
C15 Zr1 C3 C2 -120.34(18)
C14 Zr1 C3 C2 -173.2(2)
C5 Zr1 C3 C2 -77.26(16)
C4 Zr1 C3 C2 -114.4(2)
C1 Zr1 C3 C2 -36.57(14)
C13 Zr1 C3 C2 38.5(5)
C11 Zr1 C3 C2 -74.6(2)
C12 Zr1 C3 C2 -29.9(3)
O1 Zr1 C3 C4 -87.02(16)
O2 Zr1 C3 C4 178.45(16)
C15 Zr1 C3 C4 -5.9(2)
C14 Zr1 C3 C4 -58.8(3)
C5 Zr1 C3 C4 37.14(15)
C1 Zr1 C3 C4 77.83(17)
C2 Zr1 C3 C4 114.4(2)
C13 Zr1 C3 C4 152.9(4)
C11 Zr1 C3 C4 39.8(2)
C12 Zr1 C3 C4 84.5(2)
O1 Zr1 C3 C8 37.8(2)
O2 Zr1 C3 C8 -56.8(2)
C15 Zr1 C3 C8 118.9(2)
C14 Zr1 C3 C8 66.0(4)
C5 Zr1 C3 C8 161.9(3)
C4 Zr1 C3 C8 124.8(3)
C1 Zr1 C3 C8 -157.4(3)
C2 Zr1 C3 C8 -120.8(3)
C13 Zr1 C3 C8 -82.3(5)
C11 Zr1 C3 C8 164.6(2)
C12 Zr1 C3 C8 -150.7(2)
C2 C3 C4 C5 1.0(3)
C8 C3 C4 C5 174.8(3)
Zr1 C3 C4 C5 -66.43(19)
C2 C3 C4 C9 -172.5(3)
C8 C3 C4 C9 1.3(5)
Zr1 C3 C4 C9 120.0(3)
C2 C3 C4 Zr1 67.41(18)
C8 C3 C4 Zr1 -118.8(3)
O1 Zr1 C4 C3 87.80(16)
O2 Zr1 C4 C3 -1.87(19)
C15 Zr1 C4 C3 175.84(16)
C14 Zr1 C4 C3 154.07(16)
C5 Zr1 C4 C3 -114.8(2)
C1 Zr1 C4 C3 -77.36(16)
C2 Zr1 C4 C3 -36.99(15)
C13 Zr1 C4 C3 -166.6(2)
C11 Zr1 C4 C3 -151.23(16)
C12 Zr1 C4 C3 -131.41(17)
O1 Zr1 C4 C5 -157.42(17)
O2 Zr1 C4 C5 112.91(16)
C15 Zr1 C4 C5 -69.38(17)
C14 Zr1 C4 C5 -91.15(18)
C1 Zr1 C4 C5 37.42(15)
C3 Zr1 C4 C5 114.8(2)
C2 Zr1 C4 C5 77.79(16)
C13 Zr1 C4 C5 -51.8(3)
C11 Zr1 C4 C5 -36.45(18)
C12 Zr1 C4 C5 -16.6(2)
O1 Zr1 C4 C9 -36.5(2)
O2 Zr1 C4 C9 -126.1(2)
C15 Zr1 C4 C9 51.6(3)
C14 Zr1 C4 C9 29.8(3)
C5 Zr1 C4 C9 121.0(3)
C1 Zr1 C4 C9 158.4(3)
C3 Zr1 C4 C9 -124.3(3)
C2 Zr1 C4 C9 -161.2(3)
C13 Zr1 C4 C9 69.2(4)
C11 Zr1 C4 C9 84.5(3)
C12 Zr1 C4 C9 104.3(3)
C3 C4 C5 C1 -0.3(3)
C9 C4 C5 C1 173.4(3)
Zr1 C4 C5 C1 -67.19(18)
C3 C4 C5 C10 -164.7(2)
C9 C4 C5 C10 9.0(4)
Zr1 C4 C5 C10 128.4(3)
C3 C4 C5 Zr1 66.89(18)
C9 C4 C5 Zr1 -119.4(3)
C2 C1 C5 C4 -0.5(3)
C6 C1 C5 C4 -169.6(2)
Zr1 C1 C5 C4 67.16(18)
C2 C1 C5 C10 163.2(3)
C6 C1 C5 C10 -6.0(4)
Zr1 C1 C5 C10 -129.2(3)
C2 C1 C5 Zr1 -67.65(17)
C6 C1 C5 Zr1 123.2(2)
O1 Zr1 C5 C4 23.89(17)
O2 Zr1 C5 C4 -91.79(18)
C15 Zr1 C5 C4 115.53(17)
C14 Zr1 C5 C4 115.76(18)
C1 Zr1 C5 C4 -114.3(2)
C3 Zr1 C5 C4 -36.96(15)
C2 Zr1 C5 C4 -76.92(16)
C13 Zr1 C5 C4 156.52(17)
C11 Zr1 C5 C4 144.99(18)
C12 Zr1 C5 C4 167.61(16)
O1 Zr1 C5 C1 138.23(15)
O2 Zr1 C5 C1 22.5(2)
C15 Zr1 C5 C1 -130.13(17)
C14 Zr1 C5 C1 -129.90(17)
C4 Zr1 C5 C1 114.3(2)
C3 Zr1 C5 C1 77.37(16)
C2 Zr1 C5 C1 37.42(14)
C13 Zr1 C5 C1 -89.14(19)
C11 Zr1 C5 C1 -100.68(17)
C12 Zr1 C5 C1 -78.06(17)
O1 Zr1 C5 C10 -96.4(3)
O2 Zr1 C5 C10 147.9(3)
C15 Zr1 C5 C10 -4.7(3)
C14 Zr1 C5 C10 -4.5(3)
C4 Zr1 C5 C10 -120.3(4)
C1 Zr1 C5 C10 125.4(4)
C3 Zr1 C5 C10 -157.2(3)
C2 Zr1 C5 C10 162.8(3)
C13 Zr1 C5 C10 36.2(3)
C11 Zr1 C5 C10 24.7(3)
C12 Zr1 C5 C10 47.3(3)
O1 Zr1 C11 C12 -119.45(19)
O2 Zr1 C11 C12 -0.1(2)
C15 Zr1 C11 C12 -117.9(3)
C14 Zr1 C11 C12 -78.1(2)
C5 Zr1 C11 C12 131.8(2)
C4 Zr1 C11 C12 150.43(18)
C1 Zr1 C11 C12 100.08(19)
C3 Zr1 C11 C12 129.59(19)
C2 Zr1 C11 C12 94.00(19)
C13 Zr1 C11 C12 -37.04(19)
O1 Zr1 C11 C15 -1.5(3)
O2 Zr1 C11 C15 117.9(2)
C14 Zr1 C11 C15 39.9(2)
C5 Zr1 C11 C15 -110.3(2)
C4 Zr1 C11 C15 -91.6(2)
C1 Zr1 C11 C15 -142.0(2)
C3 Zr1 C11 C15 -112.5(2)
C2 Zr1 C11 C15 -148.05(19)
C13 Zr1 C11 C15 80.9(2)
C12 Zr1 C11 C15 117.9(3)
O1 Zr1 C11 C16 117.7(4)
O2 Zr1 C11 C16 -122.9(4)
C15 Zr1 C11 C16 119.2(5)
C14 Zr1 C11 C16 159.1(5)
C5 Zr1 C11 C16 8.9(4)
C4 Zr1 C11 C16 27.6(4)
C1 Zr1 C11 C16 -22.8(4)
C3 Zr1 C11 C16 6.7(5)
C2 Zr1 C11 C16 -28.8(4)
C13 Zr1 C11 C16 -159.9(4)
C12 Zr1 C11 C16 -122.8(5)
C15 C11 C12 C13 3.6(3)
C16 C11 C12 C13 -160.0(3)
Zr1 C11 C12 C13 66.4(2)
C15 C11 C12 C17 168.7(3)
C16 C11 C12 C17 5.0(5)
Zr1 C11 C12 C17 -128.5(3)
C15 C11 C12 Zr1 -62.9(2)
C16 C11 C12 Zr1 133.5(3)
O1 Zr1 C12 C11 83.0(2)
O2 Zr1 C12 C11 179.95(18)
C15 Zr1 C12 C11 35.77(19)
C14 Zr1 C12 C11 78.0(2)
C5 Zr1 C12 C11 -48.8(2)
C4 Zr1 C12 C11 -39.8(2)
C1 Zr1 C12 C11 -80.33(19)
C3 Zr1 C12 C11 -85.7(3)
C2 Zr1 C12 C11 -102.78(19)
C13 Zr1 C12 C11 114.9(3)
O1 Zr1 C12 C13 -31.9(3)
O2 Zr1 C12 C13 65.0(2)
C15 Zr1 C12 C13 -79.2(2)
C14 Zr1 C12 C13 -36.9(2)
C5 Zr1 C12 C13 -163.7(2)
C4 Zr1 C12 C13 -154.75(19)
C1 Zr1 C12 C13 164.7(2)
C3 Zr1 C12 C13 159.40(19)
C2 Zr1 C12 C13 142.3(2)
C11 Zr1 C12 C13 -114.9(3)
O1 Zr1 C12 C17 -153.7(3)
O2 Zr1 C12 C17 -56.8(3)
C15 Zr1 C12 C17 159.0(4)
C14 Zr1 C12 C17 -158.7(4)
C5 Zr1 C12 C17 74.5(3)
C4 Zr1 C12 C17 83.4(4)
C1 Zr1 C12 C17 42.9(3)
C3 Zr1 C12 C17 37.6(4)
C2 Zr1 C12 C17 20.5(4)
C13 Zr1 C12 C17 -121.8(4)
C11 Zr1 C12 C17 123.3(4)
C11 C12 C13 C14 -2.5(3)
C17 C12 C13 C14 -167.7(3)
Zr1 C12 C13 C14 64.4(2)
C11 C12 C13 C18 171.3(3)
C17 C12 C13 C18 6.1(5)
Zr1 C12 C13 C18 -121.8(3)
C11 C12 C13 Zr1 -66.9(2)
C17 C12 C13 Zr1 127.9(3)
O1 Zr1 C13 C12 156.1(2)
O2 Zr1 C13 C12 -112.0(2)
C15 Zr1 C13 C12 76.4(2)
C14 Zr1 C13 C12 115.8(3)
C5 Zr1 C13 C12 21.4(3)
C4 Zr1 C13 C12 55.0(4)
C1 Zr1 C13 C12 -18.3(3)
C3 Zr1 C13 C12 -85.9(5)
C2 Zr1 C13 C12 -56.0(3)
C11 Zr1 C13 C12 36.1(2)
O1 Zr1 C13 C14 40.3(2)
O2 Zr1 C13 C14 132.2(2)
C15 Zr1 C13 C14 -39.41(19)
C5 Zr1 C13 C14 -94.4(2)
C4 Zr1 C13 C14 -60.8(3)
C1 Zr1 C13 C14 -134.12(18)
C3 Zr1 C13 C14 158.3(4)
C2 Zr1 C13 C14 -171.80(17)
C11 Zr1 C13 C14 -79.7(2)
C12 Zr1 C13 C14 -115.8(3)
O1 Zr1 C13 C18 -77.9(3)
O2 Zr1 C13 C18 14.0(3)
C15 Zr1 C13 C18 -157.6(3)
C14 Zr1 C13 C18 -118.2(4)
C5 Zr1 C13 C18 147.4(3)
C4 Zr1 C13 C18 -178.9(3)
C1 Zr1 C13 C18 107.7(3)
C3 Zr1 C13 C18 40.1(6)
C2 Zr1 C13 C18 70.0(3)
C11 Zr1 C13 C18 162.1(4)
C12 Zr1 C13 C18 126.0(4)
C12 C13 C14 C15 0.5(3)
C18 C13 C14 C15 -173.6(3)
Zr1 C13 C14 C15 67.25(19)
C12 C13 C14 C19 175.3(3)
C18 C13 C14 C19 1.2(5)
Zr1 C13 C14 C19 -117.9(3)
C12 C13 C14 Zr1 -66.7(2)
C18 C13 C14 Zr1 119.1(3)
O1 Zr1 C14 C13 -140.4(2)
O2 Zr1 C14 C13 -47.31(19)
C15 Zr1 C14 C13 112.1(3)
C5 Zr1 C14 C13 111.7(2)
C4 Zr1 C14 C13 152.75(18)
C1 Zr1 C14 C13 71.3(3)
C3 Zr1 C14 C13 -168.8(2)
C2 Zr1 C14 C13 31.8(7)
C11 Zr1 C14 C13 74.3(2)
C12 Zr1 C14 C13 35.81(18)
O1 Zr1 C14 C15 107.5(2)
O2 Zr1 C14 C15 -159.4(2)
C5 Zr1 C14 C15 -0.4(3)
C4 Zr1 C14 C15 40.7(2)
C1 Zr1 C14 C15 -40.7(3)
C3 Zr1 C14 C15 79.1(3)
C2 Zr1 C14 C15 -80.3(7)
C13 Zr1 C14 C15 -112.1(3)
C11 Zr1 C14 C15 -37.8(2)
C12 Zr1 C14 C15 -76.3(2)
O1 Zr1 C14 C19 -16.8(3)
O2 Zr1 C14 C19 76.3(4)
C15 Zr1 C14 C19 -124.3(5)
C5 Zr1 C14 C19 -124.7(3)
C4 Zr1 C14 C19 -83.6(4)
C1 Zr1 C14 C19 -165.0(3)
C3 Zr1 C14 C19 -45.2(5)
C2 Zr1 C14 C19 155.4(5)
C13 Zr1 C14 C19 123.6(4)
C11 Zr1 C14 C19 -162.1(4)
C12 Zr1 C14 C19 159.5(4)
C12 C11 C15 C14 -3.2(3)
C16 C11 C15 C14 160.4(3)
Zr1 C11 C15 C14 -68.76(19)
C12 C11 C15 C20 -175.2(3)
C16 C11 C15 C20 -11.6(5)
Zr1 C11 C15 C20 119.3(4)
C12 C11 C15 Zr1 65.6(2)
C16 C11 C15 Zr1 -130.9(3)
C13 C14 C15 C11 1.6(3)
C19 C14 C15 C11 -173.1(3)
Zr1 C14 C15 C11 71.3(2)
C13 C14 C15 C20 173.8(3)
C19 C14 C15 C20 -0.8(5)
Zr1 C14 C15 C20 -116.5(3)
C13 C14 C15 Zr1 -69.67(19)
C19 C14 C15 Zr1 115.7(3)
O1 Zr1 C15 C11 178.7(2)
O2 Zr1 C15 C11 -84.5(2)
C14 Zr1 C15 C11 -111.6(3)
C5 Zr1 C15 C11 68.1(2)
C4 Zr1 C15 C11 98.0(2)
C1 Zr1 C15 C11 41.8(2)
C3 Zr1 C15 C11 101.3(2)
C2 Zr1 C15 C11 51.2(3)
C13 Zr1 C15 C11 -73.7(2)
C12 Zr1 C15 C11 -34.3(2)
O1 Zr1 C15 C14 -69.7(2)
O2 Zr1 C15 C14 27.1(3)
C5 Zr1 C15 C14 179.7(2)
C4 Zr1 C15 C14 -150.4(2)
C1 Zr1 C15 C14 153.4(2)
C3 Zr1 C15 C14 -147.2(2)
C2 Zr1 C15 C14 162.73(19)
C13 Zr1 C15 C14 37.9(2)
C11 Zr1 C15 C14 111.6(3)
C12 Zr1 C15 C14 77.2(2)
O1 Zr1 C15 C20 52.0(3)
O2 Zr1 C15 C20 148.7(2)
C14 Zr1 C15 C20 121.7(4)
C5 Zr1 C15 C20 -58.7(3)
C4 Zr1 C15 C20 -28.8(3)
C1 Zr1 C15 C20 -84.9(3)
C3 Zr1 C15 C20 -25.5(3)
C2 Zr1 C15 C20 -75.6(3)
C13 Zr1 C15 C20 159.5(3)
C11 Zr1 C15 C20 -126.8(4)
C12 Zr1 C15 C20 -161.1(3)
Zr1 O2 C21 C22 19.0(4)
Zr1 O2 C21 C26 -161.8(2)
O2 C21 C22 C23 179.1(3)
C26 C21 C22 C23 -0.1(4)
C21 C22 C23 C24 -0.9(5)
C22 C23 C24 C25 0.9(5)
C23 C24 C25 C26 0.2(5)
C24 C25 C26 C21 -1.2(5)
C24 C25 C26 P1 -179.6(3)
O2 C21 C26 C25 -178.2(3)
C22 C21 C26 C25 1.1(4)
O2 C21 C26 P1 0.2(4)
C22 C21 C26 P1 179.5(2)
C35 P1 C26 C25 -161.9(2)
C31 P1 C26 C25 79.0(3)
C27 P1 C26 C25 -45.9(3)
C35 P1 C26 C21 19.7(3)
C31 P1 C26 C21 -99.4(3)
C27 P1 C26 C21 135.7(3)
C26 P1 C27 C30 81.9(3)
C35 P1 C27 C30 -159.0(2)
C31 P1 C27 C30 -37.9(3)
C26 P1 C27 C28 -40.9(3)
C35 P1 C27 C28 78.2(3)
C31 P1 C27 C28 -160.7(3)
C26 P1 C27 C29 -158.6(3)
C35 P1 C27 C29 -39.5(3)
C31 P1 C27 C29 81.6(3)
C26 P1 C31 C33 -46.6(2)
C35 P1 C31 C33 -166.4(2)
C27 P1 C31 C33 74.6(2)
C26 P1 C31 C34 70.1(2)
C35 P1 C31 C34 -49.7(2)
C27 P1 C31 C34 -168.7(2)
C26 P1 C31 C32 -169.0(2)
C35 P1 C31 C32 71.2(2)
C27 P1 C31 C32 -47.8(3)
C26 P1 C35 C36 -161.5(2)
C31 P1 C35 C36 -44.2(3)
C27 P1 C35 C36 80.4(3)
Zr1 O1 C37 C38 -139.7(5)
C44 C39 C40 F1 -177.4(2)
B1 C39 C40 F1 -3.2(4)
C44 C39 C40 C41 1.3(4)
B1 C39 C40 C41 175.4(3)
F1 C40 C41 F2 -3.0(4)
C39 C40 C41 F2 178.3(2)
F1 C40 C41 C42 176.5(2)
C39 C40 C41 C42 -2.2(4)
F2 C41 C42 F3 1.4(4)
C40 C41 C42 F3 -178.1(2)
F2 C41 C42 C43 -178.6(2)
C40 C41 C42 C43 1.9(4)
F3 C42 C43 F4 -0.8(4)
C41 C42 C43 F4 179.2(2)
F3 C42 C43 C44 179.1(2)
C41 C42 C43 C44 -0.9(4)
C40 C39 C44 F5 178.9(2)
B1 C39 C44 F5 4.2(4)
C40 C39 C44 C43 -0.2(4)
B1 C39 C44 C43 -174.9(3)
F4 C43 C44 F5 0.8(4)
C42 C43 C44 F5 -179.1(2)
F4 C43 C44 C39 180.0(3)
C42 C43 C44 C39 0.0(4)
C50 C45 C46 F6 178.5(2)
B1 C45 C46 F6 5.3(4)
C50 C45 C46 C47 -1.5(4)
B1 C45 C46 C47 -174.7(3)
F6 C46 C47 F7 1.4(4)
C45 C46 C47 F7 -178.7(2)
F6 C46 C47 C48 -179.0(2)
C45 C46 C47 C48 1.0(4)
F7 C47 C48 F8 -1.1(4)
C46 C47 C48 F8 179.2(3)
F7 C47 C48 C49 179.6(3)
C46 C47 C48 C49 -0.1(4)
F8 C48 C49 F9 -0.8(4)
C47 C48 C49 F9 178.5(3)
F8 C48 C49 C50 -179.5(3)
C47 C48 C49 C50 -0.3(4)
F9 C49 C50 F10 0.5(4)
C48 C49 C50 F10 179.2(2)
F9 C49 C50 C45 -179.0(2)
C48 C49 C50 C45 -0.3(4)
C46 C45 C50 F10 -178.4(2)
B1 C45 C50 F10 -4.6(3)
C46 C45 C50 C49 1.1(4)
B1 C45 C50 C49 174.9(3)
C56 C51 C52 F11 -177.7(2)
B1 C51 C52 F11 -3.7(4)
C56 C51 C52 C53 1.2(4)
B1 C51 C52 C53 175.2(2)
F11 C52 C53 F12 -1.1(3)
C51 C52 C53 F12 -180.0(2)
F11 C52 C53 C54 177.2(2)
C51 C52 C53 C54 -1.7(4)
F12 C53 C54 F13 1.0(4)
C52 C53 C54 F13 -177.3(2)
F12 C53 C54 C55 179.5(2)
C52 C53 C54 C55 1.2(4)
F13 C54 C55 F14 -1.1(4)
C53 C54 C55 F14 -179.5(2)
F13 C54 C55 C56 178.2(2)
C53 C54 C55 C56 -0.3(4)
C52 C51 C56 F15 179.6(2)
B1 C51 C56 F15 5.0(4)
C52 C51 C56 C55 -0.2(4)
B1 C51 C56 C55 -174.8(2)
F14 C55 C56 F15 -0.7(4)
C54 C55 C56 F15 180.0(2)
F14 C55 C56 C51 179.0(2)
C54 C55 C56 C51 -0.2(4)
C62 C57 C58 F16 178.3(2)
B1 C57 C58 F16 7.7(4)
C62 C57 C58 C59 -0.5(4)
B1 C57 C58 C59 -171.2(3)
F16 C58 C59 F17 1.2(4)
C57 C58 C59 F17 -179.9(3)
F16 C58 C59 C60 -178.4(2)
C57 C58 C59 C60 0.4(4)
F17 C59 C60 F18 -0.4(4)
C58 C59 C60 F18 179.3(2)
F17 C59 C60 C61 179.8(2)
C58 C59 C60 C61 -0.5(4)
F18 C60 C61 F19 0.5(4)
C59 C60 C61 F19 -179.8(2)
F18 C60 C61 C62 -179.1(2)
C59 C60 C61 C62 0.7(4)
F19 C61 C62 F20 -1.2(4)
C60 C61 C62 F20 178.3(2)
F19 C61 C62 C57 179.6(2)
C60 C61 C62 C57 -0.9(4)
C58 C57 C62 F20 -178.4(2)
B1 C57 C62 F20 -7.0(4)
C58 C57 C62 C61 0.8(4)
B1 C57 C62 C61 172.1(3)
C58 C57 B1 C45 103.8(3)
C62 C57 B1 C45 -66.3(3)
C58 C57 B1 C39 -133.5(3)
C62 C57 B1 C39 56.4(3)
C58 C57 B1 C51 -18.0(4)
C62 C57 B1 C51 172.0(2)
C46 C45 B1 C57 107.4(3)
C50 C45 B1 C57 -65.4(3)
C46 C45 B1 C39 -15.6(4)
C50 C45 B1 C39 171.6(2)
C46 C45 B1 C51 -130.9(3)
C50 C45 B1 C51 56.3(3)
C44 C39 B1 C57 -172.8(2)
C40 C39 B1 C57 13.3(4)
C44 C39 B1 C45 -56.8(3)
C40 C39 B1 C45 129.4(3)
C44 C39 B1 C51 65.1(3)
C40 C39 B1 C51 -108.7(3)
C52 C51 B1 C57 129.8(3)
C56 C51 B1 C57 -56.5(3)
C52 C51 B1 C45 14.7(4)
C56 C51 B1 C45 -171.5(2)
C52 C51 B1 C39 -107.5(3)
C56 C51 B1 C39 66.3(3)

loop_
_platon_squeeze_void_nr
_platon_squeeze_void_average_x
_platon_squeeze_void_average_y
_platon_squeeze_void_average_z
_platon_squeeze_void_volume
_platon_squeeze_void_count_electrons
_platon_squeeze_void_content
1 0.034 0.500 0.500 251 62 ' '
2 0.385 0.923 0.583 8 0 ' '
3 0.614 0.077 0.417 8 0 ' '
